data_4110828
loop_
_publ_author_name
'Jong Uk Rhee'
'Michael J. Krische'

_publ_section_title
;
 Highly Enantioselective Reductive Cyclization of Acetylenic Aldehydes via
 Rhodium Catalyzed Asymmetric Hydrogenation
;
_journal_name_full 'Journal of the American Chemical Society'
_journal_page_first 10674
_journal_page_last 10675
_journal_paper_doi 10.1021/ja0637954
_journal_volume 128
_journal_year 2006
_chemical_formula_sum 'C21 H22 Br N O4 S'
_chemical_formula_weight 464.37
_chemical_name_systematic
;
 ?
;
_space_group_IT_number 19
_symmetry_cell_setting orthorhombic
_symmetry_space_group_name_Hall 'P 2ac 2ab'
_symmetry_space_group_name_H-M 'P 21 21 21'
_atom_sites_solution_hydrogens geom
_atom_sites_solution_primary direct
_atom_sites_solution_secondary difmap
_audit_creation_method SHELXL-97
_cell_angle_alpha 90.00
_cell_angle_beta 90.00
_cell_angle_gamma 90.00
_cell_formula_units_Z 4
_cell_length_a 5.9234(1)
_cell_length_b 16.2878(3)
_cell_length_c 21.0361(4)
_cell_measurement_reflns_used 2612
_cell_measurement_temperature 153(2)
_cell_measurement_theta_max 27.5
_cell_measurement_theta_min 1
_cell_volume 2029.55(6)
_computing_cell_refinement 'Collect software, Nonius B.V. 1998'
_computing_data_collection 'Collect software, Nonius B.V. 1998'
_computing_data_reduction
;
DENZO and Scalepack (Otwinoski and Minor, 1997)
;
_computing_molecular_graphics 'XP SHELXTL/PC, Siemens Analytical'
_computing_structure_refinement 'XL SHELXTL/PC, Siemens Analytical'
_computing_structure_solution
;

SIR97 - Altomare A., Burla M.C., Camalli M., Cascarano G.L., Giacovazzo C., 
Guagliardi A., Moliterni A.G.G., Polidori G.,Spagna R.
;
_diffrn_ambient_temperature 153(2)
_diffrn_measured_fraction_theta_full 0.997
_diffrn_measured_fraction_theta_max 0.997
_diffrn_measurement_device_type 'Nonius Kappa CCD'
_diffrn_measurement_method \w-scans
_diffrn_radiation_monochromator graphite
_diffrn_radiation_source 'fine-focus sealed tube'
_diffrn_radiation_type MoK\a
_diffrn_radiation_wavelength 0.71073
_diffrn_reflns_av_R_equivalents 0.0534
_diffrn_reflns_av_sigmaI/netI 0.0537
_diffrn_reflns_limit_h_max 7
_diffrn_reflns_limit_h_min -7
_diffrn_reflns_limit_k_max 21
_diffrn_reflns_limit_k_min -21
_diffrn_reflns_limit_l_max 26
_diffrn_reflns_limit_l_min -27
_diffrn_reflns_number 18234
_diffrn_reflns_theta_full 27.47
_diffrn_reflns_theta_max 27.47
_diffrn_reflns_theta_min 2.30
_exptl_absorpt_coefficient_mu 2.156
_exptl_absorpt_correction_T_max 0.871
_exptl_absorpt_correction_T_min 0.673
_exptl_absorpt_correction_type gaussian
_exptl_crystal_colour colorless
_exptl_crystal_density_diffrn 1.520
_exptl_crystal_description needles
_exptl_crystal_F_000 952
_exptl_crystal_size_max 0.22
_exptl_crystal_size_mid 0.075
_exptl_crystal_size_min 0.075
_refine_diff_density_max 0.359
_refine_diff_density_min -0.418
_refine_diff_density_rms 0.061
_refine_ls_abs_structure_details 'Flack H D (1983), Acta Cryst. A39, 876-881'
_refine_ls_abs_structure_Flack 0.301(7)
_refine_ls_extinction_coef 0.0013(3)
_refine_ls_extinction_expression Fc^*^=kFc[1+0.001xFc^2^\l^3^/sin(2\q)]^-1/4^
_refine_ls_extinction_method SHELXL
_refine_ls_goodness_of_fit_ref 1.015
_refine_ls_hydrogen_treatment mixed
_refine_ls_matrix_type full
_refine_ls_number_parameters 310
_refine_ls_number_reflns 4623
_refine_ls_number_restraints 0
_refine_ls_restrained_S_all 1.015
_refine_ls_R_factor_all 0.0539
_refine_ls_R_factor_gt 0.0344
_refine_ls_shift/su_max 0.029
_refine_ls_shift/su_mean 0.001
_refine_ls_structure_factor_coef Fsqd
_refine_ls_weighting_details 'calc w=1/[\s^2^(Fo^2^)+(0.0212P)^2^+0.7430P] where P=(Fo^2^+2Fc^2^)/3'
_refine_ls_weighting_scheme calc
_refine_ls_wR_factor_gt 0.0611
_refine_ls_wR_factor_ref 0.0673
_reflns_number_gt 3742
_reflns_number_total 4623
_reflns_threshold_expression >2sigma(I)
_cod_data_source_file ja0637954rom20060530_054753.cif
_cod_data_source_block tosylbr
_cod_database_code 4110828

loop_
_symmetry_equiv_pos_as_xyz
'x, y, z'
'-x+1/2, -y, z+1/2'
'x+1/2, -y+1/2, -z'
'-x, y+1/2, -z+1/2'

loop_
_atom_site_label
_atom_site_type_symbol
_atom_site_fract_x
_atom_site_fract_y
_atom_site_fract_z
_atom_site_U_iso_or_equiv
_atom_site_adp_type
_atom_site_occupancy
_atom_site_symmetry_multiplicity
_atom_site_calc_flag
_atom_site_refinement_flags
N1 N 0.4495(4) 0.43992(13) 0.44184(10) 0.0258(5) Uani 1 1 d .
C2 C 0.5419(4) 0.35396(16) 0.44689(14) 0.0265(6) Uani 1 1 d .
C3 C 0.7015(5) 0.34986(18) 0.39010(13) 0.0285(7) Uani 1 1 d .
C4 C 0.7822(5) 0.43529(18) 0.37970(13) 0.0295(7) Uani 1 1 d .
C5 C 0.6369(6) 0.49248(17) 0.41776(16) 0.0331(7) Uani 1 1 d .
S6 S 0.30357(12) 0.47773(4) 0.50131(3) 0.03095(17) Uani 1 1 d .
O7 O 0.2544(4) 0.56113(12) 0.48343(10) 0.0392(5) Uani 1 1 d .
O8 O 0.1229(4) 0.42180(12) 0.51494(9) 0.0384(5) Uani 1 1 d .
C9 C 0.4869(5) 0.47947(18) 0.56689(13) 0.0311(7) Uani 1 1 d .
C10 C 0.5060(6) 0.4106(2) 0.60581(14) 0.0344(7) Uani 1 1 d .
C11 C 0.6658(6) 0.40943(19) 0.65395(14) 0.0378(8) Uani 1 1 d .
C12 C 0.8102(5) 0.47566(18) 0.66353(14) 0.0374(8) Uani 1 1 d .
C13 C 0.7865(6) 0.54408(19) 0.62483(16) 0.0400(8) Uani 1 1 d .
C14 C 0.6281(6) 0.54680(18) 0.57708(14) 0.0361(7) Uani 1 1 d .
C15 C 0.9885(6) 0.4727(2) 0.71479(16) 0.0496(9) Uani 1 1 d .
H15A H 0.9895 0.4181 0.7344 0.074 Uiso 1 1 calc R
H15B H 0.9550 0.5141 0.7472 0.074 Uiso 1 1 calc R
H15C H 1.1368 0.4839 0.6960 0.074 Uiso 1 1 calc R
C16 C 0.3644(5) 0.28699(16) 0.44786(14) 0.0376(6) Uani 1 1 d .
H16A H 0.2572 0.2959 0.4131 0.056 Uiso 1 1 calc R
H16B H 0.2839 0.2883 0.4885 0.056 Uiso 1 1 calc R
H16C H 0.4374 0.2334 0.4426 0.056 Uiso 1 1 calc R
O17 O 0.5722(3) 0.32401(11) 0.33403(9) 0.0300(5) Uani 1 1 d .
C18 C 0.6829(4) 0.28003(17) 0.29034(12) 0.0265(6) Uani 1 1 d .
O19 O 0.8716(4) 0.25412(12) 0.29754(9) 0.0390(5) Uani 1 1 d .
C20 C 0.5462(4) 0.26799(17) 0.23177(12) 0.0248(6) Uani 1 1 d .
C21 C 0.6384(5) 0.22287(17) 0.18190(13) 0.0279(6) Uani 1 1 d .
C22 C 0.5197(5) 0.21113(18) 0.12605(14) 0.0292(6) Uani 1 1 d .
C23 C 0.3052(5) 0.24397(16) 0.12087(13) 0.0283(6) Uani 1 1 d .
C24 C 0.2119(5) 0.29096(19) 0.16954(15) 0.0324(7) Uani 1 1 d .
C25 C 0.3327(5) 0.30207(17) 0.22490(14) 0.0309(7) Uani 1 1 d .
Br26 Br 0.12847(5) 0.223720(19) 0.047762(13) 0.03698(10) Uani 1 1 d .
C27 C 0.9562(5) 0.4559(2) 0.34404(15) 0.0352(7) Uani 1 1 d .
C28 C 1.0346(6) 0.54174(19) 0.33148(15) 0.0423(8) Uani 1 1 d .
H28A H 0.9349 0.5806 0.3534 0.063 Uiso 1 1 calc R
H28B H 1.0308 0.5525 0.2857 0.063 Uiso 1 1 calc R
H28C H 1.1893 0.5484 0.3472 0.063 Uiso 1 1 calc R
H2 H 0.645(5) 0.3505(14) 0.4866(12) 0.020(6) Uiso 1 1 d .
H3 H 0.823(5) 0.3099(15) 0.3965(12) 0.027(8) Uiso 1 1 d .
H5A H 0.719(5) 0.5200(18) 0.4527(15) 0.038(8) Uiso 1 1 d .
H5B H 0.582(5) 0.5345(19) 0.3925(15) 0.044(9) Uiso 1 1 d .
H10 H 0.417(5) 0.3669(17) 0.5998(13) 0.031(8) Uiso 1 1 d .
H11 H 0.670(5) 0.3632(17) 0.6800(12) 0.027(8) Uiso 1 1 d .
H13 H 0.885(5) 0.5878(16) 0.6297(12) 0.027(7) Uiso 1 1 d .
H14 H 0.610(5) 0.5910(18) 0.5498(14) 0.039(8) Uiso 1 1 d .
H21 H 0.776(5) 0.2018(16) 0.1850(13) 0.027(8) Uiso 1 1 d .
H22 H 0.580(5) 0.1789(16) 0.0921(13) 0.027(8) Uiso 1 1 d .
H24 H 0.070(6) 0.3113(18) 0.1659(15) 0.040(9) Uiso 1 1 d .
H25 H 0.268(5) 0.3326(17) 0.2581(14) 0.032(8) Uiso 1 1 d .
H27 H 1.051(6) 0.412(2) 0.3227(16) 0.059(11) Uiso 1 1 d .

loop_
_atom_site_aniso_label
_atom_site_aniso_U_11
_atom_site_aniso_U_22
_atom_site_aniso_U_33
_atom_site_aniso_U_23
_atom_site_aniso_U_13
_atom_site_aniso_U_12
N1 0.0278(12) 0.0257(11) 0.0240(12) 0.0028(11) 0.0038(10) 0.0033(10)
C2 0.0285(14) 0.0269(14) 0.0242(15) 0.0026(14) -0.0012(13) 0.0038(11)
C3 0.0271(15) 0.0302(15) 0.0283(16) -0.0028(13) -0.0034(13) 0.0044(13)
C4 0.0276(15) 0.0347(16) 0.0263(15) -0.0045(14) 0.0010(13) 0.0000(13)
C5 0.0347(16) 0.0258(15) 0.0390(18) 0.0066(14) 0.0044(17) -0.0017(16)
S6 0.0305(4) 0.0331(4) 0.0293(4) 0.0004(4) 0.0035(3) 0.0074(3)
O7 0.0477(13) 0.0298(11) 0.0401(12) 0.0043(10) 0.0024(10) 0.0177(10)
O8 0.0286(10) 0.0494(12) 0.0373(11) 0.0008(10) 0.0072(11) -0.0002(11)
C9 0.0404(17) 0.0270(15) 0.0257(15) -0.0034(13) 0.0042(13) 0.0072(14)
C10 0.0426(19) 0.0307(17) 0.0299(17) -0.0010(14) 0.0040(15) -0.0049(15)
C11 0.054(2) 0.0302(16) 0.0290(16) 0.0033(14) 0.0014(16) 0.0044(16)
C12 0.0454(19) 0.0368(17) 0.0300(16) -0.0070(15) 0.0002(14) 0.0056(15)
C13 0.053(2) 0.0272(16) 0.0396(19) -0.0046(15) -0.0042(17) -0.0019(16)
C14 0.0506(18) 0.0248(14) 0.0327(16) 0.0007(13) 0.0006(17) 0.0048(17)
C15 0.053(2) 0.049(2) 0.047(2) -0.0004(18) -0.0120(18) -0.0005(18)
C16 0.0408(15) 0.0308(14) 0.0410(16) 0.0007(15) 0.0065(18) -0.0053(15)
O17 0.0272(11) 0.0348(11) 0.0280(10) -0.0091(9) -0.0006(9) 0.0041(9)
C18 0.0274(15) 0.0231(13) 0.0291(15) 0.0031(13) 0.0048(12) -0.0005(13)
O19 0.0336(11) 0.0452(12) 0.0383(11) -0.0070(9) -0.0022(10) 0.0125(11)
C20 0.0259(13) 0.0213(13) 0.0273(14) 0.0015(13) 0.0035(11) -0.0006(12)
C21 0.0280(14) 0.0219(13) 0.0336(15) -0.0030(13) 0.0016(14) 0.0018(16)
C22 0.0320(15) 0.0254(15) 0.0304(15) -0.0048(14) 0.0058(13) -0.0007(13)
C23 0.0299(15) 0.0289(14) 0.0261(14) 0.0016(13) -0.0005(12) -0.0048(12)
C24 0.0246(14) 0.0363(18) 0.0364(17) -0.0018(15) 0.0010(13) 0.0029(14)
C25 0.0295(17) 0.0333(15) 0.0300(15) -0.0071(13) 0.0052(14) 0.0021(13)
Br26 0.03822(16) 0.04392(17) 0.02881(15) -0.00199(15) -0.00315(15) -0.00161(16)
C27 0.0341(16) 0.0369(18) 0.0348(17) -0.0064(15) 0.0049(14) -0.0019(14)
C28 0.0421(18) 0.0458(19) 0.0390(18) -0.0031(16) 0.0053(15) -0.0086(16)

loop_
_atom_type_symbol
_atom_type_description
_atom_type_scat_dispersion_real
_atom_type_scat_dispersion_imag
_atom_type_scat_source
C C 0.0033 0.0016 'International Tables Vol C Tables 4.2.6.8 and 6.1.1.4'
H H 0.0000 0.0000 'International Tables Vol C Tables 4.2.6.8 and 6.1.1.4'
N N 0.0061 0.0033 'International Tables Vol C Tables 4.2.6.8 and 6.1.1.4'
O O 0.0106 0.0060 'International Tables Vol C Tables 4.2.6.8 and 6.1.1.4'
S S 0.1246 0.1234 'International Tables Vol C Tables 4.2.6.8 and 6.1.1.4'
Br Br -0.2901 2.4595 'International Tables Vol C Tables 4.2.6.8 and 6.1.1.4'

loop_
_geom_angle_atom_site_label_1
_geom_angle_atom_site_label_2
_geom_angle_atom_site_label_3
_geom_angle
C5 N1 C2 106.7(2)
C5 N1 S6 115.85(18)
C2 N1 S6 119.10(18)
N1 C2 C16 114.7(2)
N1 C2 C3 102.2(2)
C16 C2 C3 114.1(2)
N1 C2 H2 108.7(13)
C16 C2 H2 111.1(14)
C3 C2 H2 105.2(15)
O17 C3 C4 108.5(2)
O17 C3 C2 108.6(2)
C4 C3 C2 105.9(2)
O17 C3 H3 107.7(15)
C4 C3 H3 113.9(15)
C2 C3 H3 112.1(16)
C27 C4 C3 124.9(3)
C27 C4 C5 126.5(3)
C3 C4 C5 108.6(2)
N1 C5 C4 104.6(2)
N1 C5 H5A 112.0(17)
C4 C5 H5A 113.3(17)
N1 C5 H5B 111(2)
C4 C5 H5B 110.8(19)
H5A C5 H5B 105(2)
O8 S6 O7 120.05(13)
O8 S6 N1 107.88(12)
O7 S6 N1 105.17(12)
O8 S6 C9 108.35(14)
O7 S6 C9 108.38(13)
N1 S6 C9 106.20(13)
C10 C9 C14 119.6(3)
C10 C9 S6 119.9(2)
C14 C9 S6 120.3(2)
C11 C10 C9 119.7(3)
C11 C10 H10 119.6(18)
C9 C10 H10 120.7(18)
C10 C11 C12 121.0(3)
C10 C11 H11 117.3(17)
C12 C11 H11 121.7(17)
C13 C12 C11 118.4(3)
C13 C12 C15 121.0(3)
C11 C12 C15 120.6(3)
C14 C13 C12 121.6(3)
C14 C13 H13 119.1(17)
C12 C13 H13 119.2(17)
C13 C14 C9 119.7(3)
C13 C14 H14 123.9(19)
C9 C14 H14 116.4(19)
C12 C15 H15A 109.5
C12 C15 H15B 109.5
H15A C15 H15B 109.5
C12 C15 H15C 109.5
H15A C15 H15C 109.5
H15B C15 H15C 109.5
C2 C16 H16A 109.5
C2 C16 H16B 109.5
H16A C16 H16B 109.5
C2 C16 H16C 109.5
H16A C16 H16C 109.5
H16B C16 H16C 109.5
C18 O17 C3 116.8(2)
O19 C18 O17 123.8(2)
O19 C18 C20 124.3(2)
O17 C18 C20 111.9(2)
C25 C20 C21 119.3(3)
C25 C20 C18 122.0(2)
C21 C20 C18 118.7(2)
C22 C21 C20 120.9(3)
C22 C21 H21 118.4(18)
C20 C21 H21 120.7(18)
C21 C22 C23 118.7(3)
C21 C22 H22 121.6(17)
C23 C22 H22 119.7(17)
C22 C23 C24 121.3(3)
C22 C23 Br26 120.4(2)
C24 C23 Br26 118.3(2)
C25 C24 C23 119.2(3)
C25 C24 H24 120(2)
C23 C24 H24 120(2)
C24 C25 C20 120.5(3)
C24 C25 H25 119.2(18)
C20 C25 H25 120.3(18)
C4 C27 C28 125.5(3)
C4 C27 H27 121(2)
C28 C27 H27 114(2)
C27 C28 H28A 109.5
C27 C28 H28B 109.5
H28A C28 H28B 109.5
C27 C28 H28C 109.5
H28A C28 H28C 109.5
H28B C28 H28C 109.5

loop_
_geom_bond_atom_site_label_1
_geom_bond_atom_site_label_2
_geom_bond_distance
N1 C5 1.490(4)
N1 C2 1.507(3)
N1 S6 1.641(2)
C2 C16 1.515(4)
C2 C3 1.525(4)
C2 H2 1.04(3)
C3 O17 1.468(3)
C3 C4 1.487(4)
C3 H3 0.98(3)
C4 C27 1.318(4)
C4 C5 1.500(4)
C5 H5A 0.99(3)
C5 H5B 0.93(3)
S6 O8 1.434(2)
S6 O7 1.439(2)
S6 C9 1.756(3)
C9 C10 1.393(4)
C9 C14 1.396(4)
C10 C11 1.386(4)
C10 H10 0.90(3)
C11 C12 1.391(4)
C11 H11 0.93(3)
C12 C13 1.387(4)
C12 C15 1.510(4)
C13 C14 1.375(5)
C13 H13 0.93(3)
C14 H14 0.93(3)
C15 H15A 0.9800
C15 H15B 0.9800
C15 H15C 0.9800
C16 H16A 0.9800
C16 H16B 0.9800
C16 H16C 0.9800
O17 C18 1.337(3)
C18 O19 1.205(3)
C18 C20 1.487(4)
C20 C25 1.389(4)
C20 C21 1.393(4)
C21 C22 1.382(4)
C21 H21 0.89(3)
C22 C23 1.383(4)
C22 H22 0.96(3)
C23 C24 1.392(4)
C23 Br26 1.889(3)
C24 C25 1.379(4)
C24 H24 0.91(3)
C25 H25 0.94(3)
C27 C28 1.497(4)
C27 H27 1.01(4)
C28 H28A 0.9800
C28 H28B 0.9800
C28 H28C 0.9800

loop_
_geom_torsion_atom_site_label_1
_geom_torsion_atom_site_label_2
_geom_torsion_atom_site_label_3
_geom_torsion_atom_site_label_4
_geom_torsion
C5 N1 C2 C16 -159.4(2)
S6 N1 C2 C16 67.1(3)
C5 N1 C2 C3 -35.4(3)
S6 N1 C2 C3 -168.86(18)
N1 C2 C3 O17 -87.1(2)
C16 C2 C3 O17 37.3(3)
N1 C2 C3 C4 29.2(3)
C16 C2 C3 C4 153.7(2)
O17 C3 C4 C27 -78.3(4)
C2 C3 C4 C27 165.4(3)
O17 C3 C4 C5 103.3(3)
C2 C3 C4 C5 -13.1(3)
C2 N1 C5 C4 27.8(3)
S6 N1 C5 C4 162.97(19)
C27 C4 C5 N1 172.8(3)
C3 C4 C5 N1 -8.7(3)
C5 N1 S6 O8 176.1(2)
C2 N1 S6 O8 -54.5(2)
C5 N1 S6 O7 46.8(2)
C2 N1 S6 O7 176.2(2)
C5 N1 S6 C9 -68.0(2)
C2 N1 S6 C9 61.5(2)
O8 S6 C9 C10 28.1(3)
O7 S6 C9 C10 159.9(2)
N1 S6 C9 C10 -87.5(3)
O8 S6 C9 C14 -157.4(2)
O7 S6 C9 C14 -25.6(3)
N1 S6 C9 C14 86.9(3)
C14 C9 C10 C11 -0.4(4)
S6 C9 C10 C11 174.1(2)
C9 C10 C11 C12 -0.9(5)
C10 C11 C12 C13 1.8(5)
C10 C11 C12 C15 -178.1(3)
C11 C12 C13 C14 -1.3(5)
C15 C12 C13 C14 178.5(3)
C12 C13 C14 C9 0.0(5)
C10 C9 C14 C13 0.9(5)
S6 C9 C14 C13 -173.6(2)
C4 C3 O17 C18 96.8(3)
C2 C3 O17 C18 -148.6(2)
C3 O17 C18 O19 7.7(4)
C3 O17 C18 C20 -171.5(2)
O19 C18 C20 C25 -177.3(3)
O17 C18 C20 C25 2.0(4)
O19 C18 C20 C21 1.1(4)
O17 C18 C20 C21 -179.7(2)
C25 C20 C21 C22 -0.5(4)
C18 C20 C21 C22 -178.9(3)
C20 C21 C22 C23 -1.0(4)
C21 C22 C23 C24 2.6(4)
C21 C22 C23 Br26 -175.9(2)
C22 C23 C24 C25 -2.6(4)
Br26 C23 C24 C25 175.9(2)
C23 C24 C25 C20 1.0(4)
C21 C20 C25 C24 0.5(4)
C18 C20 C25 C24 178.8(3)
C3 C4 C27 C28 177.9(3)
C5 C4 C27 C28 -3.9(5)
